data_7234218
loop_
_publ_author_name
'Torubaev, Yury'
'Skabitskiy, Ivan V.'

_publ_section_title
;
 The Energy Frameworks of Aufbau Synthon Modules in 4-Cyanopyridine
 Co-crystals.
;
_journal_name_full CrystEngComm
_journal_paper_doi 10.1039/C9CE01174A
_journal_year 2019
_chemical_formula_moiety 'C16 H18 Cl2 N2 Ru, C6 F4 I2'
_chemical_formula_sum 'C22 H18 Cl2 F4 I2 N2 Ru'
_chemical_formula_weight 812.15
_chemical_name_systematic '(4-Cyanopyridine)-(h6-p-cymene)-dichloro-ruthenium(ii) 1,4-diiodo-tetrafluorobenzene'
_space_group_crystal_system monoclinic
_space_group_IT_number 9
_space_group_name_Hall 'C -2yc'
_space_group_name_H-M_alt 'C 1 c 1'
_symmetry_space_group_name_Hall 'C -2yc'
_symmetry_space_group_name_H-M 'C 1 c 1'
_atom_sites_solution_hydrogens geom
_audit_creation_method SHELXL-2014/6
_audit_update_record
;
2019-07-15 deposited with the CCDC.    2019-09-26 downloaded from the CCDC.
;
_cell_angle_alpha 90
_cell_angle_beta 95.251(2)
_cell_angle_gamma 90
_cell_formula_units_Z 4
_cell_length_a 25.095(2)
_cell_length_b 11.2129(11)
_cell_length_c 9.1348(8)
_cell_measurement_reflns_used 887
_cell_measurement_temperature 296(2)
_cell_measurement_theta_max 25
_cell_measurement_theta_min 3
_cell_volume 2559.6(4)
_computing_cell_refinement 'Bruker SAINT'
_computing_data_collection 'Bruker APEX II'
_computing_data_reduction 'Bruker SAINT'
_computing_molecular_graphics 'Bruker SHELXTL'
_computing_publication_material 'Bruker SHELXTL'
_computing_structure_refinement 'SHELXL-97 (Sheldrick, 1997)'
_computing_structure_solution 'SHELXS-97 (Sheldrick, 1997)'
_diffrn_ambient_temperature 296(2)
_diffrn_measured_fraction_theta_full 0.999
_diffrn_measured_fraction_theta_max 0.999
_diffrn_measurement_device_type 'Bruker APEX II CCD area detector''
_diffrn_measurement_method 'omega scans'
_diffrn_radiation_type MoK\a
_diffrn_radiation_wavelength 0.71073
_diffrn_reflns_av_R_equivalents 0.0237
_diffrn_reflns_av_unetI/netI 0.0414
_diffrn_reflns_Laue_measured_fraction_full 0.999
_diffrn_reflns_Laue_measured_fraction_max 0.999
_diffrn_reflns_limit_h_max 34
_diffrn_reflns_limit_h_min -34
_diffrn_reflns_limit_k_max 15
_diffrn_reflns_limit_k_min -15
_diffrn_reflns_limit_l_max 12
_diffrn_reflns_limit_l_min -12
_diffrn_reflns_number 13423
_diffrn_reflns_point_group_measured_fraction_full 0.999
_diffrn_reflns_point_group_measured_fraction_max 0.999
_diffrn_reflns_theta_full 25.242
_diffrn_reflns_theta_max 28.999
_diffrn_reflns_theta_min 2.940
_exptl_absorpt_coefficient_mu 3.276
_exptl_absorpt_correction_type multi-scan
_exptl_absorpt_process_details SADABS
_exptl_crystal_colour orange
_exptl_crystal_density_diffrn 2.107
_exptl_crystal_description block
_exptl_crystal_F_000 1536
_exptl_crystal_size_max 0.430
_exptl_crystal_size_mid 0.234
_exptl_crystal_size_min 0.173
_exptl_transmission_factor_max 0.621
_exptl_transmission_factor_min 0.353
_refine_diff_density_max 0.779
_refine_diff_density_min -0.459
_refine_diff_density_rms 0.086
_refine_ls_abs_structure_details
;
 Refined as an inversion twin.
;
_refine_ls_abs_structure_Flack -0.011(16)
_refine_ls_extinction_method none
_refine_ls_goodness_of_fit_ref 0.957
_refine_ls_hydrogen_treatment constr
_refine_ls_matrix_type full
_refine_ls_number_parameters 300
_refine_ls_number_reflns 6690
_refine_ls_number_restraints 2
_refine_ls_restrained_S_all 0.957
_refine_ls_R_factor_all 0.0310
_refine_ls_R_factor_gt 0.0254
_refine_ls_shift/su_max 0.001
_refine_ls_shift/su_mean 0.000
_refine_ls_structure_factor_coef Fsqd
_refine_ls_weighting_details 'w=1/[\s^2^(Fo^2^)+(0.0161P)^2^] where P=(Fo^2^+2Fc^2^)/3'
_refine_ls_weighting_scheme calc
_refine_ls_wR_factor_gt 0.0451
_refine_ls_wR_factor_ref 0.0469
_reflns_Friedel_coverage 0.998
_reflns_Friedel_fraction_full 0.999
_reflns_Friedel_fraction_max 0.999
_reflns_number_gt 6060
_reflns_number_total 6690
_reflns_threshold_expression I>2\s(I)
_cod_data_source_file c9ce01174a2.cif
_cod_data_source_block 1_CCDC4
_cod_original_cell_volume 2559.7(4)
_cod_database_code 7234218
_shelx_space_group_comment
;
The symmetry employed for this shelxl refinement is uniquely defined
by the following loop, which should always be used as a source of
symmetry information in preference to the above space-group names.
They are only intended as comments.
;
_shelx_estimated_absorpt_t_min 0.333
_shelx_estimated_absorpt_t_max 0.601
_shelxl_version_number 2014/6

loop_
_space_group_symop_operation_xyz
'x, y, z'
'x, -y, z+1/2'
'x+1/2, y+1/2, z'
'x+1/2, -y+1/2, z+1/2'

loop_
_atom_site_label
_atom_site_type_symbol
_atom_site_fract_x
_atom_site_fract_y
_atom_site_fract_z
_atom_site_U_iso_or_equiv
_atom_site_adp_type
_atom_site_occupancy
_atom_site_site_symmetry_order
_atom_site_calc_flag
_atom_site_refinement_flags_posn
_atom_site_refinement_flags_adp
F1 F -0.02468(14) 0.6167(3) -0.2814(4) 0.0374(8) Uani 1 1 d . .
I1 I 0.13208(2) 0.47486(3) 0.11477(3) 0.03180(9) Uani 1 1 d . .
I2 I -0.08956(2) 0.38340(3) -0.39109(3) 0.03051(9) Uani 1 1 d . .
F2 F 0.05965(15) 0.6504(3) -0.0872(4) 0.0389(9) Uani 1 1 d . .
F3 F 0.05682(14) 0.2419(3) 0.0395(4) 0.0390(8) Uani 1 1 d . .
F4 F -0.02560(15) 0.2076(3) -0.1616(4) 0.0402(9) Uani 1 1 d . .
C17 C 0.0621(2) 0.4461(5) -0.0222(6) 0.0268(12) Uani 1 1 d . .
C18 C 0.0383(2) 0.3360(5) -0.0425(6) 0.0280(12) Uani 1 1 d . .
C19 C -0.0046(2) 0.3173(5) -0.1463(6) 0.0266(12) Uani 1 1 d . .
C20 C -0.0261(2) 0.4111(5) -0.2303(6) 0.0246(12) Uani 1 1 d . .
C21 C -0.0038(2) 0.5226(5) -0.2047(6) 0.0260(12) Uani 1 1 d . .
C22 C 0.0394(2) 0.5390(5) -0.1032(7) 0.0284(12) Uani 1 1 d . .
Ru1 Ru 0.26871(2) 0.74685(4) 0.15815(4) 0.02046(9) Uani 1 1 d . .
Cl1 Cl 0.30873(5) 0.81268(12) 0.39539(15) 0.0306(3) Uani 1 1 d . .
Cl2 Cl 0.23671(5) 0.57901(13) 0.28971(15) 0.0294(3) Uani 1 1 d . .
N1 N 0.33819(17) 0.6409(4) 0.1423(5) 0.0235(10) Uani 1 1 d . .
N2 N 0.5128(3) 0.4034(6) 0.0068(8) 0.0642(19) Uani 1 1 d . .
C1 C 0.2052(2) 0.8833(5) 0.1374(7) 0.0284(12) Uani 1 1 d . .
C2 C 0.1878(2) 0.7801(5) 0.0575(6) 0.0255(12) Uani 1 1 d . .
H3 H 0.1583 0.7336 0.0918 0.031 Uiso 1 1 calc R U
C3 C 0.2183(2) 0.7288(5) -0.0492(6) 0.0254(12) Uani 1 1 d . .
H4 H 0.2090 0.6487 -0.0863 0.031 Uiso 1 1 calc R U
C4 C 0.2677(2) 0.7793(5) -0.0797(6) 0.0281(12) Uani 1 1 d . .
C5 C 0.2857(2) 0.8838(5) -0.0007(7) 0.0322(13) Uani 1 1 d . .
H6 H 0.3227 0.9106 -0.0052 0.039 Uiso 1 1 calc R U
C6 C 0.2553(2) 0.9323(5) 0.1067(6) 0.0313(13) Uani 1 1 d . .
H1 H 0.2721 0.9923 0.1741 0.038 Uiso 1 1 calc R U
C7 C 0.1742(3) 0.9373(6) 0.2563(7) 0.0435(17) Uani 1 1 d . .
H8 H 0.1999 0.9562 0.3405 0.052 Uiso 1 1 calc R U
C8 C 0.1329(3) 0.8527(8) 0.3092(9) 0.067(2) Uani 1 1 d . .
H10A H 0.1145 0.8911 0.3840 0.100 Uiso 1 1 calc R U
H10B H 0.1076 0.8313 0.2282 0.100 Uiso 1 1 calc R U
H10C H 0.1504 0.7822 0.3490 0.100 Uiso 1 1 calc R U
C9 C 0.1480(3) 1.0544(7) 0.2014(8) 0.060(2) Uani 1 1 d . .
H9A H 0.1747 1.1066 0.1685 0.091 Uiso 1 1 calc R U
H9B H 0.1214 1.0381 0.1214 0.091 Uiso 1 1 calc R U
H9C H 0.1313 1.0918 0.2800 0.091 Uiso 1 1 calc R U
C10 C 0.3003(3) 0.7231(6) -0.1900(6) 0.0391(15) Uani 1 1 d . .
H7A H 0.3375 0.7381 -0.1631 0.059 Uiso 1 1 calc R U
H7B H 0.2902 0.7563 -0.2854 0.059 Uiso 1 1 calc R U
H7C H 0.2940 0.6386 -0.1925 0.059 Uiso 1 1 calc R U
C11 C 0.3336(2) 0.5328(5) 0.0785(6) 0.0277(13) Uani 1 1 d . .
H17 H 0.2996 0.5012 0.0555 0.033 Uiso 1 1 calc R U
C12 C 0.3774(2) 0.4675(5) 0.0461(6) 0.0308(13) Uani 1 1 d . .
H18 H 0.3728 0.3930 0.0019 0.037 Uiso 1 1 calc R U
C13 C 0.4281(2) 0.5130(5) 0.0797(6) 0.0308(12) Uani 1 1 d . .
C14 C 0.4333(2) 0.6238(5) 0.1479(6) 0.0314(13) Uani 1 1 d . .
H20 H 0.4670 0.6564 0.1733 0.038 Uiso 1 1 calc R U
C15 C 0.3880(2) 0.6839(5) 0.1770(6) 0.0291(12) Uani 1 1 d . .
H21 H 0.3917 0.7578 0.2230 0.035 Uiso 1 1 calc R U
C16 C 0.4755(3) 0.4504(6) 0.0402(8) 0.0419(16) Uani 1 1 d . .

loop_
_atom_site_aniso_label
_atom_site_aniso_U_11
_atom_site_aniso_U_22
_atom_site_aniso_U_33
_atom_site_aniso_U_23
_atom_site_aniso_U_13
_atom_site_aniso_U_12
F1 0.0370(19) 0.0275(18) 0.047(2) 0.0077(16) 0.0005(16) 0.0066(15)
I1 0.02413(18) 0.0405(2) 0.02996(19) 0.00167(17) -0.00187(14) -0.00605(17)
I2 0.02482(18) 0.0366(2) 0.02920(18) 0.00287(17) -0.00262(14) -0.00329(16)
F2 0.040(2) 0.0240(18) 0.052(2) -0.0046(16) -0.0021(17) -0.0082(15)
F3 0.043(2) 0.0314(19) 0.041(2) 0.0153(16) -0.0085(16) -0.0011(16)
F4 0.045(2) 0.0267(18) 0.046(2) 0.0058(16) -0.0090(17) -0.0137(16)
C17 0.021(3) 0.030(3) 0.029(3) 0.002(2) 0.000(2) 0.001(2)
C18 0.027(3) 0.030(3) 0.027(3) 0.003(2) 0.001(2) 0.002(2)
C19 0.028(3) 0.024(3) 0.028(3) 0.001(2) 0.003(2) -0.004(2)
C20 0.019(3) 0.029(3) 0.025(3) -0.002(2) 0.002(2) -0.003(2)
C21 0.025(3) 0.025(3) 0.028(3) 0.004(2) 0.004(2) 0.007(2)
C22 0.028(3) 0.023(3) 0.035(3) -0.005(2) 0.007(2) -0.002(2)
Ru1 0.0224(2) 0.01770(18) 0.02030(19) 0.00038(16) -0.00327(15) -0.00242(17)
Cl1 0.0310(7) 0.0315(7) 0.0272(7) -0.0088(6) -0.0091(6) 0.0038(6)
Cl2 0.0272(7) 0.0295(7) 0.0304(7) 0.0096(6) -0.0040(6) -0.0056(6)
N1 0.025(2) 0.021(2) 0.023(2) 0.0010(18) -0.0021(18) -0.0038(18)
N2 0.050(4) 0.058(4) 0.086(5) -0.021(4) 0.011(4) 0.015(3)
C1 0.033(3) 0.026(3) 0.024(3) -0.001(2) -0.006(2) 0.006(2)
C2 0.026(3) 0.027(3) 0.022(3) 0.002(2) -0.004(2) -0.002(2)
C3 0.031(3) 0.024(3) 0.020(3) 0.002(2) -0.007(2) -0.002(2)
C4 0.034(3) 0.028(3) 0.022(3) 0.010(2) 0.002(2) -0.001(2)
C5 0.037(3) 0.022(3) 0.037(3) 0.009(2) -0.001(3) -0.005(2)
C6 0.040(3) 0.017(3) 0.034(3) 0.001(2) -0.013(3) 0.000(2)
C7 0.047(4) 0.050(4) 0.031(3) -0.010(3) -0.009(3) 0.019(3)
C8 0.072(6) 0.080(6) 0.052(5) -0.009(4) 0.027(4) 0.011(5)
C9 0.072(5) 0.053(5) 0.053(5) -0.017(4) -0.011(4) 0.032(4)
C10 0.051(4) 0.040(4) 0.027(3) 0.005(3) 0.012(3) -0.004(3)
C11 0.032(3) 0.023(3) 0.027(3) 0.000(2) -0.005(2) -0.003(2)
C12 0.041(3) 0.019(3) 0.032(3) -0.003(2) 0.001(3) -0.003(2)
C13 0.034(3) 0.026(3) 0.033(3) 0.003(2) 0.003(2) 0.007(2)
C14 0.024(3) 0.029(3) 0.041(3) -0.003(3) 0.001(2) -0.005(2)
C15 0.025(3) 0.025(3) 0.036(3) -0.001(2) -0.001(2) -0.006(2)
C16 0.038(4) 0.034(4) 0.054(4) -0.003(3) 0.004(3) 0.001(3)

loop_
_atom_type_symbol
_atom_type_description
_atom_type_scat_dispersion_real
_atom_type_scat_dispersion_imag
_atom_type_scat_source
C C 0.0033 0.0016 'International Tables Vol C Tables 4.2.6.8 and 6.1.1.4'
H H 0.0000 0.0000 'International Tables Vol C Tables 4.2.6.8 and 6.1.1.4'
N N 0.0061 0.0033 'International Tables Vol C Tables 4.2.6.8 and 6.1.1.4'
F F 0.0171 0.0103 'International Tables Vol C Tables 4.2.6.8 and 6.1.1.4'
Cl Cl 0.1484 0.1585 'International Tables Vol C Tables 4.2.6.8 and 6.1.1.4'
Ru Ru -1.2594 0.8363 'International Tables Vol C Tables 4.2.6.8 and 6.1.1.4'
I I -0.4742 1.8119 'International Tables Vol C Tables 4.2.6.8 and 6.1.1.4'

loop_
_geom_angle_atom_site_label_1
_geom_angle_atom_site_label_2
_geom_angle_atom_site_label_3
_geom_angle
C22 C17 C18 117.1(5)
C22 C17 I1 119.4(4)
C18 C17 I1 123.4(4)
F3 C18 C17 120.2(5)
F3 C18 C19 117.9(5)
C17 C18 C19 121.9(5)
F4 C19 C20 120.6(5)
F4 C19 C18 119.0(5)
C20 C19 C18 120.4(5)
C21 C20 C19 117.6(5)
C21 C20 I2 121.6(4)
C19 C20 I2 120.8(4)
F1 C21 C22 119.5(5)
F1 C21 C20 119.4(5)
C22 C21 C20 121.2(5)
F2 C22 C17 120.7(5)
F2 C22 C21 117.5(5)
C17 C22 C21 121.7(5)
N1 Ru1 C6 129.6(2)
N1 Ru1 C5 97.9(2)
C6 Ru1 C5 37.8(2)
N1 Ru1 C2 143.51(18)
C6 Ru1 C2 67.8(2)
C5 Ru1 C2 80.2(2)
N1 Ru1 C3 107.59(19)
C6 Ru1 C3 80.4(2)
C5 Ru1 C3 67.8(2)
C2 Ru1 C3 37.8(2)
N1 Ru1 C4 87.78(19)
C6 Ru1 C4 68.7(2)
C5 Ru1 C4 38.0(2)
C2 Ru1 C4 68.2(2)
C3 Ru1 C4 37.5(2)
N1 Ru1 C1 166.6(2)
C6 Ru1 C1 38.1(2)
C5 Ru1 C1 68.8(2)
C2 Ru1 C1 37.6(2)
C3 Ru1 C1 68.5(2)
C4 Ru1 C1 81.8(2)
N1 Ru1 Cl2 84.86(12)
C6 Ru1 Cl2 144.22(18)
C5 Ru1 Cl2 167.36(16)
C2 Ru1 Cl2 90.23(15)
C3 Ru1 Cl2 99.60(15)
C4 Ru1 Cl2 130.32(15)
C1 Ru1 Cl2 108.26(18)
N1 Ru1 Cl1 87.45(12)
C6 Ru1 Cl1 86.82(15)
C5 Ru1 Cl1 106.90(16)
C2 Ru1 Cl1 128.26(15)
C3 Ru1 Cl1 164.42(15)
C4 Ru1 Cl1 143.17(15)
C1 Ru1 Cl1 95.90(16)
Cl2 Ru1 Cl1 85.50(5)
C11 N1 C15 117.6(5)
C11 N1 Ru1 119.6(4)
C15 N1 Ru1 122.2(4)
C2 C1 C6 116.7(6)
C2 C1 C7 122.8(6)
C6 C1 C7 120.4(5)
C2 C1 Ru1 70.3(3)
C6 C1 Ru1 68.9(3)
C7 C1 Ru1 129.0(4)
C3 C2 C1 121.8(5)
C3 C2 Ru1 71.4(3)
C1 C2 Ru1 72.1(3)
C3 C2 H3 118.4
C1 C2 H3 118.4
Ru1 C2 H3 118.4
C4 C3 C2 120.8(5)
C4 C3 Ru1 71.7(3)
C2 C3 Ru1 70.9(3)
C4 C3 H4 119.0
C2 C3 H4 119.0
Ru1 C3 H4 119.0
C3 C4 C5 118.2(5)
C3 C4 C10 120.5(5)
C5 C4 C10 121.3(5)
C3 C4 Ru1 70.8(3)
C5 C4 Ru1 70.2(3)
C10 C4 Ru1 129.6(4)
C6 C5 C4 120.2(5)
C6 C5 Ru1 70.0(3)
C4 C5 Ru1 71.7(3)
C6 C5 H6 119.2
C4 C5 H6 119.2
Ru1 C5 H6 119.2
C5 C6 C1 122.2(5)
C5 C6 Ru1 72.2(3)
C1 C6 Ru1 72.9(3)
C5 C6 H1 118.4
C1 C6 H1 118.4
Ru1 C6 H1 118.4
C8 C7 C1 112.8(6)
C8 C7 C9 110.7(6)
C1 C7 C9 109.9(6)
C8 C7 H8 107.7
C1 C7 H8 107.7
C9 C7 H8 107.7
C7 C8 H10A 109.5
C7 C8 H10B 109.5
H10A C8 H10B 109.5
C7 C8 H10C 109.5
H10A C8 H10C 109.5
H10B C8 H10C 109.5
C7 C9 H9A 109.5
C7 C9 H9B 109.5
H9A C9 H9B 109.5
C7 C9 H9C 109.5
H9A C9 H9C 109.5
H9B C9 H9C 109.5
C4 C10 H7A 109.5
C4 C10 H7B 109.5
H7A C10 H7B 109.5
C4 C10 H7C 109.5
H7A C10 H7C 109.5
H7B C10 H7C 109.5
N1 C11 C12 122.3(5)
N1 C11 H17 118.8
C12 C11 H17 118.8
C11 C12 C13 119.6(5)
C11 C12 H18 120.2
C13 C12 H18 120.2
C12 C13 C14 118.5(5)
C12 C13 C16 121.7(5)
C14 C13 C16 119.7(5)
C15 C14 C13 118.7(5)
C15 C14 H20 120.6
C13 C14 H20 120.6
N1 C15 C14 123.2(5)
N1 C15 H21 118.4
C14 C15 H21 118.4
N2 C16 C13 178.3(8)

loop_
_geom_bond_atom_site_label_1
_geom_bond_atom_site_label_2
_geom_bond_distance
F1 C21 1.345(6)
I1 C17 2.087(5)
I2 C20 2.089(5)
F2 C22 1.352(6)
F3 C18 1.351(6)
F4 C19 1.341(6)
C17 C22 1.371(8)
C17 C18 1.375(8)
C18 C19 1.383(7)
C19 C20 1.382(8)
C20 C21 1.381(8)
C21 C22 1.374(8)
Ru1 N1 2.126(4)
Ru1 C6 2.152(5)
Ru1 C5 2.181(6)
Ru1 C2 2.182(5)
Ru1 C3 2.189(5)
Ru1 C4 2.201(5)
Ru1 C1 2.205(6)
Ru1 Cl2 2.4099(14)
Ru1 Cl1 2.4190(13)
N1 C11 1.346(7)
N1 C15 1.349(6)
N2 C16 1.140(8)
C1 C2 1.415(8)
C1 C6 1.424(9)
C1 C7 1.518(9)
C2 C3 1.415(8)
C2 H3 0.9800
C3 C4 1.412(8)
C3 H4 0.9800
C4 C5 1.428(8)
C4 C10 1.495(8)
C5 C6 1.405(9)
C5 H6 0.9800
C6 H1 0.9800
C7 C8 1.517(11)
C7 C9 1.532(9)
C7 H8 0.9800
C8 H10A 0.9600
C8 H10B 0.9600
C8 H10C 0.9600
C9 H9A 0.9600
C9 H9B 0.9600
C9 H9C 0.9600
C10 H7A 0.9600
C10 H7B 0.9600
C10 H7C 0.9600
C11 C12 1.375(8)
C11 H17 0.9300
C12 C13 1.379(8)
C12 H18 0.9300
C13 C14 1.391(8)
C13 C16 1.455(9)
C14 C15 1.369(8)
C14 H20 0.9300
C15 H21 0.9300

loop_
_geom_torsion_atom_site_label_1
_geom_torsion_atom_site_label_2
_geom_torsion_atom_site_label_3
_geom_torsion_atom_site_label_4
_geom_torsion
C22 C17 C18 F3 -176.5(5)
I1 C17 C18 F3 7.1(8)
C22 C17 C18 C19 3.9(8)
I1 C17 C18 C19 -172.6(4)
F3 C18 C19 F4 -0.3(8)
C17 C18 C19 F4 179.4(5)
F3 C18 C19 C20 178.2(5)
C17 C18 C19 C20 -2.1(8)
F4 C19 C20 C21 177.4(5)
C18 C19 C20 C21 -1.0(8)
F4 C19 C20 I2 -3.1(7)
C18 C19 C20 I2 178.4(4)
C19 C20 C21 F1 -178.1(5)
I2 C20 C21 F1 2.4(7)
C19 C20 C21 C22 2.4(8)
I2 C20 C21 C22 -177.1(4)
C18 C17 C22 F2 178.5(5)
I1 C17 C22 F2 -4.9(7)
C18 C17 C22 C21 -2.5(9)
I1 C17 C22 C21 174.1(4)
F1 C21 C22 F2 -1.0(8)
C20 C21 C22 F2 178.4(5)
F1 C21 C22 C17 179.9(5)
C20 C21 C22 C17 -0.6(9)
C6 C1 C2 C3 -0.8(8)
C7 C1 C2 C3 -177.7(5)
Ru1 C1 C2 C3 -53.4(5)
C6 C1 C2 Ru1 52.6(4)
C7 C1 C2 Ru1 -124.3(6)
C1 C2 C3 C4 0.1(8)
Ru1 C2 C3 C4 -53.6(4)
C1 C2 C3 Ru1 53.7(5)
C2 C3 C4 C5 -0.4(7)
Ru1 C3 C4 C5 -53.6(4)
C2 C3 C4 C10 178.6(5)
Ru1 C3 C4 C10 125.3(5)
C2 C3 C4 Ru1 53.2(4)
C3 C4 C5 C6 1.5(8)
C10 C4 C5 C6 -177.5(5)
Ru1 C4 C5 C6 -52.4(5)
C3 C4 C5 Ru1 53.9(4)
C10 C4 C5 Ru1 -125.1(5)
C4 C5 C6 C1 -2.3(8)
Ru1 C5 C6 C1 -55.5(5)
C4 C5 C6 Ru1 53.2(5)
C2 C1 C6 C5 1.9(8)
C7 C1 C6 C5 178.9(5)
Ru1 C1 C6 C5 55.2(5)
C2 C1 C6 Ru1 -53.2(4)
C7 C1 C6 Ru1 123.7(5)
C2 C1 C7 C8 16.2(8)
C6 C1 C7 C8 -160.6(6)
Ru1 C1 C7 C8 -74.1(7)
C2 C1 C7 C9 -108.0(7)
C6 C1 C7 C9 75.2(7)
Ru1 C1 C7 C9 161.7(5)
C15 N1 C11 C12 -1.2(8)
Ru1 N1 C11 C12 170.5(4)
N1 C11 C12 C13 0.1(9)
C11 C12 C13 C14 1.0(9)
C11 C12 C13 C16 -176.5(6)
C12 C13 C14 C15 -1.0(9)
C16 C13 C14 C15 176.6(6)
C11 N1 C15 C14 1.2(8)
Ru1 N1 C15 C14 -170.3(4)
C13 C14 C15 N1 -0.2(9)
